data_7702285
loop_
_publ_author_name
'Mu, Ge'
'Wen, Zhili'
'Wu, Judy I-Chia'
'Teets, Thomas S.'

_publ_section_title
;
 Azo-triazolide bis-cyclometalated Ir(iii) complexes via cyclization of
 3-cyanodiarylformazanate ligands.
;
_journal_issue 12
_journal_name_full 'Dalton transactions (Cambridge, England : 2003)'
_journal_page_first 3775
_journal_page_last 3785
_journal_paper_doi 10.1039/c9dt03914g
_journal_volume 49
_journal_year 2020
_chemical_formula_sum 'C44 H34 Ir N7 S2'
_chemical_formula_weight 917.10
_space_group_crystal_system monoclinic
_space_group_IT_number 14
_space_group_name_Hall '-P 2yn'
_space_group_name_H-M_alt 'P 1 21/n 1'
_atom_sites_solution_hydrogens geom
_audit_creation_method SHELXL-2014/7
_audit_update_record
;
2019-08-13 deposited with the CCDC.	2019-11-27 downloaded from the CCDC.
;
_cell_angle_alpha 90
_cell_angle_beta 105.6130(10)
_cell_angle_gamma 90
_cell_formula_units_Z 4
_cell_length_a 15.0406(11)
_cell_length_b 13.7393(10)
_cell_length_c 18.9988(14)
_cell_measurement_reflns_used 9932
_cell_measurement_temperature 123(2)
_cell_measurement_theta_max 27.59
_cell_measurement_theta_min 2.23
_cell_volume 3781.2(5)
_computing_cell_refinement 'Bruker SAINT'
_computing_data_collection 'Bruker APEX2'
_computing_data_reduction 'Bruker SAINT'
_computing_molecular_graphics 'Bruker SHELXTL'
_computing_publication_material 'Bruker SHELXTL'
_computing_structure_refinement 'SHELXL-2014/7 (Sheldrick, 2014)'
_computing_structure_solution 'SHELXS-97 (Sheldrick 2008)'
_diffrn_ambient_temperature 123(2)
_diffrn_measured_fraction_theta_full 1.000
_diffrn_measured_fraction_theta_max 0.999
_diffrn_measurement_device_type 'Bruker APEX-II CCD'
_diffrn_measurement_method '\f and \w scans'
_diffrn_radiation_type MoK\a
_diffrn_radiation_wavelength 0.71073
_diffrn_reflns_av_R_equivalents 0.0270
_diffrn_reflns_av_unetI/netI 0.0323
_diffrn_reflns_Laue_measured_fraction_full 1.000
_diffrn_reflns_Laue_measured_fraction_max 0.999
_diffrn_reflns_limit_h_max 19
_diffrn_reflns_limit_h_min -16
_diffrn_reflns_limit_k_max 9
_diffrn_reflns_limit_k_min -17
_diffrn_reflns_limit_l_max 24
_diffrn_reflns_limit_l_min -23
_diffrn_reflns_number 23405
_diffrn_reflns_point_group_measured_fraction_full 1.000
_diffrn_reflns_point_group_measured_fraction_max 0.999
_diffrn_reflns_theta_full 25.242
_diffrn_reflns_theta_max 27.593
_diffrn_reflns_theta_min 1.854
_exptl_absorpt_coefficient_mu 3.684
_exptl_absorpt_correction_T_max 0.7456
_exptl_absorpt_correction_T_min 0.5528
_exptl_absorpt_correction_type multi-scan
_exptl_absorpt_process_details sadabs
_exptl_crystal_colour red
_exptl_crystal_density_diffrn 1.611
_exptl_crystal_description block
_exptl_crystal_F_000 1824
_exptl_crystal_size_max 0.370
_exptl_crystal_size_mid 0.290
_exptl_crystal_size_min 0.150
_refine_diff_density_max 0.674
_refine_diff_density_min -0.827
_refine_diff_density_rms 0.085
_refine_ls_extinction_method none
_refine_ls_goodness_of_fit_ref 1.053
_refine_ls_hydrogen_treatment constr
_refine_ls_matrix_type full
_refine_ls_number_parameters 491
_refine_ls_number_reflns 8759
_refine_ls_number_restraints 0
_refine_ls_restrained_S_all 1.053
_refine_ls_R_factor_all 0.0246
_refine_ls_R_factor_gt 0.0205
_refine_ls_shift/su_max 0.004
_refine_ls_shift/su_mean 0.000
_refine_ls_structure_factor_coef Fsqd
_refine_ls_weighting_details 'w=1/[\s^2^(Fo^2^)+(0.0202P)^2^] where P=(Fo^2^+2Fc^2^)/3'
_refine_ls_weighting_scheme calc
_refine_ls_wR_factor_gt 0.0459
_refine_ls_wR_factor_ref 0.0473
_reflns_Friedel_coverage 0.000
_reflns_number_gt 7783
_reflns_number_total 8759
_reflns_threshold_expression 'I > 2\s(I)'
_cod_data_source_file c9dt03914g2.cif
_cod_data_source_block 3a
_cod_depositor_comments 'Adding full bibliography for 7702284--7702286.cif.'
_cod_original_sg_symbol_H-M 'P 21/n'
_cod_database_code 7702285
_shelx_shelxl_version_number 2014/7
_shelx_space_group_comment
; 
The symmetry employed for this shelxl refinement is uniquely defined 
by the following loop, which should always be used as a source of 
symmetry information in preference to the above space-group names. 
They are only intended as comments. 
;
_shelx_estimated_absorpt_t_min 0.343
_shelx_estimated_absorpt_t_max 0.608

loop_
_space_group_symop_operation_xyz
'x, y, z'
'-x+1/2, y+1/2, -z+1/2'
'-x, -y, -z'
'x-1/2, -y-1/2, z-1/2'

loop_
_atom_site_label
_atom_site_type_symbol
_atom_site_fract_x
_atom_site_fract_y
_atom_site_fract_z
_atom_site_U_iso_or_equiv
_atom_site_adp_type
_atom_site_occupancy
_atom_site_site_symmetry_order
_atom_site_calc_flag
_atom_site_refinement_flags_posn
_atom_site_refinement_flags_adp
Ir1 Ir 0.68033(2) 0.73211(2) 0.37145(2) 0.01023(3) Uani 1 1 d . .
S1 S 0.81672(4) 0.99880(5) 0.49222(3) 0.02148(13) Uani 1 1 d . .
S2 S 0.62464(4) 0.51304(4) 0.18790(3) 0.01815(12) Uani 1 1 d . .
N1 N 0.70804(12) 0.86791(14) 0.41801(10) 0.0137(4) Uani 1 1 d . .
N2 N 0.65700(11) 0.60372(13) 0.31164(9) 0.0119(4) Uani 1 1 d . .
N3 N 0.68349(11) 0.68530(14) 0.48316(9) 0.0118(4) Uani 1 1 d . .
N4 N 0.60728(12) 0.67880(14) 0.50133(9) 0.0146(4) Uani 1 1 d . .
N5 N 0.44510(12) 0.67516(15) 0.43878(10) 0.0164(4) Uani 1 1 d . .
N6 N 0.40303(12) 0.69425(15) 0.36974(10) 0.0157(4) Uani 1 1 d . .
N7 N 0.45849(12) 0.72053(14) 0.32604(10) 0.0153(4) Uani 1 1 d . .
C1 C 0.53410(14) 0.68996(17) 0.44003(11) 0.0137(4) Uani 1 1 d . .
C2 C 0.54449(15) 0.71894(16) 0.37122(12) 0.0124(4) Uani 1 1 d . .
C11 C 0.65079(15) 0.94596(17) 0.42444(12) 0.0155(5) Uani 1 1 d . .
C12 C 0.55528(15) 0.95187(18) 0.39452(13) 0.0200(5) Uani 1 1 d . .
H12 H 0.5218 0.8999 0.3665 0.024 Uiso 1 1 calc R U
C13 C 0.51108(17) 1.03575(19) 0.40708(14) 0.0245(6) Uani 1 1 d . .
H13 H 0.4462 1.0413 0.3869 0.029 Uiso 1 1 calc R U
C14 C 0.55889(18) 1.11232(19) 0.44847(14) 0.0272(6) Uani 1 1 d . .
H14 H 0.5260 1.1681 0.4571 0.033 Uiso 1 1 calc R U
C15 C 0.65349(18) 1.10846(18) 0.47719(13) 0.0245(6) Uani 1 1 d . .
H15 H 0.6865 1.1611 0.5046 0.029 Uiso 1 1 calc R U
C16 C 0.69862(16) 1.02453(18) 0.46447(12) 0.0195(5) Uani 1 1 d . .
C20 C 0.79629(15) 0.88697(17) 0.44847(11) 0.0146(5) Uani 1 1 d . .
C21 C 0.82375(15) 0.73866(17) 0.39361(12) 0.0141(5) Uani 1 1 d . .
C22 C 0.88679(15) 0.67521(18) 0.37504(12) 0.0182(5) Uani 1 1 d . .
H22 H 0.8639 0.6221 0.3433 0.022 Uiso 1 1 calc R U
C23 C 0.98164(16) 0.6875(2) 0.40150(13) 0.0234(6) Uani 1 1 d . .
H23 H 1.0221 0.6417 0.3889 0.028 Uiso 1 1 calc R U
C24 C 1.01824(17) 0.7662(2) 0.44632(15) 0.0261(6) Uani 1 1 d . .
H24 H 1.0832 0.7736 0.4645 0.031 Uiso 1 1 calc R U
C25 C 0.95954(15) 0.83286(19) 0.46394(13) 0.0223(5) Uani 1 1 d . .
H25 H 0.9833 0.8877 0.4934 0.027 Uiso 1 1 calc R U
C26 C 0.86411(15) 0.81857(18) 0.43770(12) 0.0163(5) Uani 1 1 d . .
C31 C 0.62856(14) 0.50994(16) 0.32474(12) 0.0133(4) Uani 1 1 d . .
C32 C 0.61630(14) 0.47326(18) 0.39002(12) 0.0162(5) Uani 1 1 d . .
H32 H 0.6258 0.5136 0.4320 0.019 Uiso 1 1 calc R U
C33 C 0.58997(16) 0.37694(18) 0.39243(13) 0.0211(5) Uani 1 1 d . .
H33 H 0.5813 0.3514 0.4366 0.025 Uiso 1 1 calc R U
C34 C 0.57605(16) 0.31695(18) 0.33140(13) 0.0220(5) Uani 1 1 d . .
H34 H 0.5600 0.2506 0.3350 0.026 Uiso 1 1 calc R U
C35 C 0.58513(15) 0.35237(18) 0.26570(13) 0.0205(5) Uani 1 1 d . .
H35 H 0.5748 0.3118 0.2238 0.025 Uiso 1 1 calc R U
C36 C 0.60990(14) 0.44915(17) 0.26295(11) 0.0149(5) Uani 1 1 d . .
C40 C 0.65548(14) 0.61522(17) 0.24204(12) 0.0146(5) Uani 1 1 d . .
C41 C 0.67194(14) 0.78380(17) 0.27052(12) 0.0129(5) Uani 1 1 d . .
C42 C 0.67096(14) 0.87984(18) 0.24705(12) 0.0167(5) Uani 1 1 d . .
H42 H 0.6713 0.9313 0.2805 0.020 Uiso 1 1 calc R U
C43 C 0.66949(15) 0.90142(18) 0.17484(12) 0.0198(5) Uani 1 1 d . .
H43 H 0.6688 0.9676 0.1602 0.024 Uiso 1 1 calc R U
C44 C 0.66899(16) 0.82856(19) 0.12390(13) 0.0221(5) Uani 1 1 d . .
H44 H 0.6698 0.8447 0.0754 0.026 Uiso 1 1 calc R U
C45 C 0.66736(17) 0.73267(18) 0.14463(13) 0.0199(5) Uani 1 1 d . .
H45 H 0.6657 0.6819 0.1103 0.024 Uiso 1 1 calc R U
C46 C 0.66826(14) 0.71077(17) 0.21667(12) 0.0143(5) Uani 1 1 d . .
C51 C 0.76458(14) 0.68814(17) 0.54480(11) 0.0135(4) Uani 1 1 d . .
C52 C 0.83588(14) 0.62095(17) 0.54719(12) 0.0149(5) Uani 1 1 d . .
C53 C 0.91695(15) 0.62971(19) 0.60375(12) 0.0201(5) Uani 1 1 d . .
H53 H 0.9661 0.5852 0.6064 0.024 Uiso 1 1 calc R U
C54 C 0.92685(16) 0.7019(2) 0.65580(13) 0.0236(6) Uani 1 1 d . .
H54 H 0.9827 0.7071 0.6937 0.028 Uiso 1 1 calc R U
C55 C 0.85516(17) 0.76704(19) 0.65285(14) 0.0220(5) Uani 1 1 d . .
H55 H 0.8627 0.8167 0.6888 0.026 Uiso 1 1 calc R U
C56 C 0.77257(16) 0.76058(17) 0.59810(12) 0.0150(5) Uani 1 1 d . .
C57 C 0.82496(15) 0.53606(17) 0.49598(12) 0.0178(5) Uani 1 1 d . .
H57A H 0.8859 0.5139 0.4934 0.027 Uiso 1 1 calc R U
H57B H 0.7884 0.5558 0.4472 0.027 Uiso 1 1 calc R U
H57C H 0.7934 0.4829 0.5139 0.027 Uiso 1 1 calc R U
C58 C 0.69699(16) 0.83157(18) 0.59958(13) 0.0211(5) Uani 1 1 d . .
H58A H 0.6543 0.8018 0.6242 0.032 Uiso 1 1 calc R U
H58B H 0.6634 0.8489 0.5494 0.032 Uiso 1 1 calc R U
H58C H 0.7240 0.8904 0.6261 0.032 Uiso 1 1 calc R U
C61 C 0.30524(14) 0.68104(19) 0.33968(12) 0.0172(5) Uani 1 1 d . .
C62 C 0.26975(15) 0.58696(19) 0.33565(12) 0.0207(5) Uani 1 1 d . .
C63 C 0.17464(15) 0.5764(2) 0.30490(13) 0.0252(6) Uani 1 1 d . .
H63 H 0.1473 0.5137 0.3020 0.030 Uiso 1 1 calc R U
C64 C 0.12009(16) 0.6567(2) 0.27865(14) 0.0287(6) Uani 1 1 d . .
H64 H 0.0557 0.6483 0.2575 0.034 Uiso 1 1 calc R U
C65 C 0.15776(17) 0.7486(2) 0.28277(14) 0.0268(6) Uani 1 1 d . .
H65 H 0.1191 0.8026 0.2643 0.032 Uiso 1 1 calc R U
C66 C 0.25164(17) 0.76328(19) 0.31368(14) 0.0217(5) Uani 1 1 d . .
C67 C 0.33059(17) 0.5003(2) 0.36217(14) 0.0296(6) Uani 1 1 d . .
H67A H 0.3828 0.5012 0.3405 0.044 Uiso 1 1 calc R U
H67B H 0.2949 0.4404 0.3478 0.044 Uiso 1 1 calc R U
H67C H 0.3537 0.5028 0.4155 0.044 Uiso 1 1 calc R U
C68 C 0.29382(18) 0.8635(2) 0.31755(15) 0.0300(6) Uani 1 1 d . .
H68A H 0.3289 0.8689 0.2811 0.045 Uiso 1 1 calc R U
H68B H 0.3352 0.8741 0.3664 0.045 Uiso 1 1 calc R U
H68C H 0.2447 0.9126 0.3077 0.045 Uiso 1 1 calc R U

loop_
_atom_site_aniso_label
_atom_site_aniso_U_11
_atom_site_aniso_U_22
_atom_site_aniso_U_33
_atom_site_aniso_U_23
_atom_site_aniso_U_13
_atom_site_aniso_U_12
Ir1 0.01009(5) 0.01077(5) 0.00974(5) -0.00001(3) 0.00250(3) -0.00008(3)
S1 0.0245(3) 0.0180(3) 0.0214(3) -0.0062(3) 0.0052(2) -0.0073(2)
S2 0.0265(3) 0.0158(3) 0.0125(3) -0.0023(2) 0.0059(2) -0.0014(2)
N1 0.0154(9) 0.0124(10) 0.0132(9) 0.0015(8) 0.0039(7) -0.0012(8)
N2 0.0130(9) 0.0117(10) 0.0108(9) -0.0003(7) 0.0027(7) 0.0010(7)
N3 0.0132(9) 0.0114(10) 0.0109(9) -0.0003(8) 0.0033(7) 0.0002(7)
N4 0.0144(9) 0.0168(11) 0.0125(9) -0.0005(8) 0.0034(7) 0.0010(8)
N5 0.0138(9) 0.0219(11) 0.0130(9) 0.0025(8) 0.0031(7) 0.0019(8)
N6 0.0114(9) 0.0233(11) 0.0122(9) 0.0036(8) 0.0030(7) 0.0009(8)
N7 0.0131(9) 0.0186(11) 0.0147(10) 0.0026(8) 0.0047(7) -0.0020(8)
C1 0.0136(10) 0.0163(12) 0.0118(10) 0.0012(9) 0.0043(8) 0.0016(9)
C2 0.0135(10) 0.0101(11) 0.0125(11) -0.0010(9) 0.0017(8) 0.0010(8)
C11 0.0213(11) 0.0131(12) 0.0140(11) 0.0016(9) 0.0080(9) 0.0010(9)
C12 0.0213(12) 0.0180(13) 0.0220(12) 0.0016(10) 0.0079(10) 0.0032(10)
C13 0.0274(13) 0.0182(14) 0.0311(14) 0.0059(11) 0.0136(11) 0.0065(11)
C14 0.0403(15) 0.0163(13) 0.0315(14) 0.0010(11) 0.0209(12) 0.0077(12)
C15 0.0396(15) 0.0136(13) 0.0230(13) -0.0033(10) 0.0127(11) -0.0027(11)
C16 0.0264(12) 0.0183(13) 0.0162(11) 0.0006(10) 0.0100(10) -0.0025(10)
C20 0.0191(11) 0.0117(12) 0.0120(10) 0.0009(9) 0.0028(8) -0.0031(9)
C21 0.0139(11) 0.0156(12) 0.0126(11) 0.0042(9) 0.0033(9) 0.0002(9)
C22 0.0205(12) 0.0195(13) 0.0167(11) 0.0041(10) 0.0085(9) 0.0018(10)
C23 0.0188(12) 0.0274(15) 0.0267(13) 0.0114(12) 0.0108(10) 0.0087(11)
C24 0.0120(12) 0.0355(16) 0.0299(14) 0.0075(12) 0.0040(10) -0.0020(11)
C25 0.0175(12) 0.0230(14) 0.0245(13) 0.0010(11) 0.0026(10) -0.0043(10)
C26 0.0148(11) 0.0186(13) 0.0142(11) 0.0026(10) 0.0017(9) -0.0012(9)
C31 0.0107(10) 0.0124(12) 0.0168(11) -0.0001(9) 0.0036(8) 0.0010(8)
C32 0.0176(11) 0.0182(13) 0.0134(11) -0.0019(9) 0.0053(9) -0.0001(9)
C33 0.0254(12) 0.0202(13) 0.0183(12) 0.0025(10) 0.0071(10) -0.0040(10)
C34 0.0261(13) 0.0141(13) 0.0254(13) 0.0001(11) 0.0062(10) -0.0063(10)
C35 0.0237(12) 0.0173(13) 0.0189(12) -0.0065(10) 0.0033(10) -0.0039(10)
C36 0.0150(10) 0.0169(12) 0.0129(11) 0.0004(9) 0.0039(8) -0.0003(9)
C40 0.0139(10) 0.0165(12) 0.0130(11) -0.0016(9) 0.0029(8) 0.0000(9)
C41 0.0081(10) 0.0173(13) 0.0125(11) 0.0018(9) 0.0017(8) -0.0007(8)
C42 0.0139(11) 0.0191(13) 0.0169(11) -0.0004(10) 0.0038(9) -0.0005(9)
C43 0.0216(12) 0.0160(13) 0.0210(12) 0.0080(10) 0.0046(9) -0.0018(10)
C44 0.0257(13) 0.0263(15) 0.0146(11) 0.0059(10) 0.0063(9) -0.0027(11)
C45 0.0240(12) 0.0207(13) 0.0158(12) -0.0008(10) 0.0068(10) -0.0016(10)
C46 0.0119(10) 0.0175(13) 0.0133(11) 0.0025(9) 0.0030(8) 0.0021(9)
C51 0.0128(10) 0.0171(12) 0.0104(10) 0.0017(9) 0.0028(8) -0.0008(9)
C52 0.0136(10) 0.0180(12) 0.0139(11) 0.0029(9) 0.0051(8) 0.0007(9)
C53 0.0140(11) 0.0236(14) 0.0209(12) 0.0034(10) 0.0019(9) 0.0053(10)
C54 0.0145(11) 0.0325(15) 0.0193(12) -0.0041(11) -0.0029(9) -0.0010(11)
C55 0.0238(13) 0.0235(14) 0.0164(12) -0.0050(10) 0.0013(10) -0.0031(11)
C56 0.0161(11) 0.0167(12) 0.0124(11) 0.0013(9) 0.0039(9) 0.0017(9)
C57 0.0182(11) 0.0173(13) 0.0180(12) 0.0008(10) 0.0051(9) 0.0051(10)
C58 0.0251(12) 0.0197(13) 0.0177(12) -0.0042(10) 0.0046(10) 0.0050(10)
C61 0.0120(10) 0.0267(14) 0.0123(11) 0.0019(10) 0.0023(8) 0.0003(10)
C62 0.0181(11) 0.0280(15) 0.0169(12) 0.0022(11) 0.0063(9) -0.0030(10)
C63 0.0188(12) 0.0347(16) 0.0229(13) 0.0003(12) 0.0073(10) -0.0103(11)
C64 0.0119(11) 0.0459(19) 0.0270(14) -0.0009(13) 0.0030(10) -0.0028(11)
C65 0.0161(12) 0.0385(18) 0.0245(14) 0.0040(12) 0.0036(10) 0.0087(11)
C66 0.0174(12) 0.0295(15) 0.0181(12) 0.0033(11) 0.0046(9) 0.0022(10)
C67 0.0281(14) 0.0247(15) 0.0338(15) 0.0053(12) 0.0046(11) -0.0045(12)
C68 0.0290(14) 0.0243(15) 0.0349(15) 0.0045(12) 0.0055(12) 0.0061(12)

loop_
_atom_type_symbol
_atom_type_description
_atom_type_scat_dispersion_real
_atom_type_scat_dispersion_imag
_atom_type_scat_source
C C 0.0033 0.0016 'International Tables Vol C Tables 4.2.6.8 and 6.1.1.4'
H H 0.0000 0.0000 'International Tables Vol C Tables 4.2.6.8 and 6.1.1.4'
N N 0.0061 0.0033 'International Tables Vol C Tables 4.2.6.8 and 6.1.1.4'
S S 0.1246 0.1234 'International Tables Vol C Tables 4.2.6.8 and 6.1.1.4'
Ir Ir -1.4442 7.9887 'International Tables Vol C Tables 4.2.6.8 and 6.1.1.4'

loop_
_geom_angle_atom_site_label_1
_geom_angle_atom_site_label_2
_geom_angle_atom_site_label_3
_geom_angle
C41 Ir1 C2 102.81(8)
C41 Ir1 N1 92.46(8)
C2 Ir1 N1 99.63(8)
C41 Ir1 N2 79.68(8)
C2 Ir1 N2 84.39(8)
N1 Ir1 N2 171.84(7)
C41 Ir1 C21 88.48(8)
C2 Ir1 C21 168.62(8)
N1 Ir1 C21 78.19(8)
N2 Ir1 C21 99.23(8)
C41 Ir1 N3 175.66(8)
C2 Ir1 N3 74.91(7)
N1 Ir1 N3 84.34(7)
N2 Ir1 N3 103.62(7)
C21 Ir1 N3 93.73(7)
C20 S1 C16 90.01(11)
C40 S2 C36 89.71(11)
C20 N1 C11 112.22(19)
C20 N1 Ir1 115.49(15)
C11 N1 Ir1 132.30(14)
C40 N2 C31 111.27(18)
C40 N2 Ir1 113.55(15)
C31 N2 Ir1 134.34(14)
N4 N3 C51 113.75(17)
N4 N3 Ir1 119.24(13)
C51 N3 Ir1 124.50(13)
N3 N4 C1 109.40(17)
N6 N5 C1 101.28(17)
N5 N6 N7 116.48(17)
N5 N6 C61 122.33(18)
N7 N6 C61 121.01(17)
C2 N7 N6 104.23(17)
N5 C1 N4 124.14(19)
N5 C1 C2 112.48(19)
N4 C1 C2 123.37(19)
N7 C2 C1 105.52(19)
N7 C2 Ir1 141.80(17)
C1 C2 Ir1 112.38(15)
C12 C11 N1 126.7(2)
C12 C11 C16 119.8(2)
N1 C11 C16 113.50(19)
C13 C12 C11 117.9(2)
C13 C12 H12 121.1
C11 C12 H12 121.1
C12 C13 C14 121.9(2)
C12 C13 H13 119.1
C14 C13 H13 119.1
C15 C14 C13 121.0(2)
C15 C14 H14 119.5
C13 C14 H14 119.5
C14 C15 C16 117.5(2)
C14 C15 H15 121.2
C16 C15 H15 121.2
C15 C16 C11 121.9(2)
C15 C16 S1 128.2(2)
C11 C16 S1 109.83(18)
N1 C20 C26 118.3(2)
N1 C20 S1 114.34(17)
C26 C20 S1 127.21(16)
C22 C21 C26 114.8(2)
C22 C21 Ir1 130.95(17)
C26 C21 Ir1 114.13(16)
C23 C22 C21 122.1(2)
C23 C22 H22 118.9
C21 C22 H22 118.9
C22 C23 C24 120.9(2)
C22 C23 H23 119.6
C24 C23 H23 119.6
C25 C24 C23 119.4(2)
C25 C24 H24 120.3
C23 C24 H24 120.3
C24 C25 C26 118.9(2)
C24 C25 H25 120.5
C26 C25 H25 120.5
C25 C26 C21 123.7(2)
C25 C26 C20 123.7(2)
C21 C26 C20 112.50(19)
C32 C31 N2 127.5(2)
C32 C31 C36 118.9(2)
N2 C31 C36 113.57(19)
C33 C32 C31 118.8(2)
C33 C32 H32 120.6
C31 C32 H32 120.6
C32 C33 C34 121.2(2)
C32 C33 H33 119.4
C34 C33 H33 119.4
C35 C34 C33 121.0(2)
C35 C34 H34 119.5
C33 C34 H34 119.5
C34 C35 C36 117.7(2)
C34 C35 H35 121.1
C36 C35 H35 121.1
C35 C36 C31 122.3(2)
C35 C36 S2 127.61(18)
C31 C36 S2 110.12(17)
N2 C40 C46 118.6(2)
N2 C40 S2 115.25(17)
C46 C40 S2 125.75(17)
C42 C41 C46 116.3(2)
C42 C41 Ir1 129.14(17)
C46 C41 Ir1 114.55(16)
C41 C42 C43 120.8(2)
C41 C42 H42 119.6
C43 C42 H42 119.6
C44 C43 C42 121.7(2)
C44 C43 H43 119.1
C42 C43 H43 119.1
C45 C44 C43 119.1(2)
C45 C44 H44 120.4
C43 C44 H44 120.4
C44 C45 C46 119.3(2)
C44 C45 H45 120.3
C46 C45 H45 120.3
C45 C46 C41 122.7(2)
C45 C46 C40 124.1(2)
C41 C46 C40 112.8(2)
C56 C51 C52 121.76(19)
C56 C51 N3 119.6(2)
C52 C51 N3 118.55(19)
C53 C52 C51 117.9(2)
C53 C52 C57 119.1(2)
C51 C52 C57 122.70(19)
C54 C53 C52 121.1(2)
C54 C53 H53 119.4
C52 C53 H53 119.4
C53 C54 C55 120.0(2)
C53 C54 H54 120.0
C55 C54 H54 120.0
C54 C55 C56 121.0(2)
C54 C55 H55 119.5
C56 C55 H55 119.5
C55 C56 C51 118.1(2)
C55 C56 C58 118.1(2)
C51 C56 C58 123.8(2)
C52 C57 H57A 109.5
C52 C57 H57B 109.5
H57A C57 H57B 109.5
C52 C57 H57C 109.5
H57A C57 H57C 109.5
H57B C57 H57C 109.5
C56 C58 H58A 109.5
C56 C58 H58B 109.5
H58A C58 H58B 109.5
C56 C58 H58C 109.5
H58A C58 H58C 109.5
H58B C58 H58C 109.5
C62 C61 C66 123.7(2)
C62 C61 N6 118.3(2)
C66 C61 N6 117.9(2)
C61 C62 C63 116.9(2)
C61 C62 C67 121.8(2)
C63 C62 C67 121.3(2)
C64 C63 C62 120.5(2)
C64 C63 H63 119.8
C62 C63 H63 119.8
C65 C64 C63 121.0(2)
C65 C64 H64 119.5
C63 C64 H64 119.5
C64 C65 C66 120.8(3)
C64 C65 H65 119.6
C66 C65 H65 119.6
C65 C66 C61 117.1(2)
C65 C66 C68 121.2(2)
C61 C66 C68 121.7(2)
C62 C67 H67A 109.5
C62 C67 H67B 109.5
H67A C67 H67B 109.5
C62 C67 H67C 109.5
H67A C67 H67C 109.5
H67B C67 H67C 109.5
C66 C68 H68A 109.5
C66 C68 H68B 109.5
H68A C68 H68B 109.5
C66 C68 H68C 109.5
H68A C68 H68C 109.5
H68B C68 H68C 109.5

loop_
_geom_bond_atom_site_label_1
_geom_bond_atom_site_label_2
_geom_bond_distance
Ir1 C41 2.017(2)
Ir1 C2 2.050(2)
Ir1 N1 2.0590(19)
Ir1 N2 2.0763(18)
Ir1 C21 2.086(2)
Ir1 N3 2.2058(17)
S1 C20 1.735(2)
S1 C16 1.748(2)
S2 C40 1.728(2)
S2 C36 1.739(2)
N1 C20 1.324(3)
N1 C11 1.401(3)
N2 C40 1.326(3)
N2 C31 1.401(3)
N3 N4 1.286(2)
N3 C51 1.446(3)
N4 C1 1.379(3)
N5 N6 1.320(2)
N5 C1 1.348(3)
N6 N7 1.374(2)
N6 C61 1.439(3)
N7 C2 1.346(3)
C1 C2 1.415(3)
C11 C12 1.398(3)
C11 C16 1.402(3)
C12 C13 1.383(3)
C12 H12 0.9500
C13 C14 1.392(4)
C13 H13 0.9500
C14 C15 1.381(4)
C14 H14 0.9500
C15 C16 1.392(3)
C15 H15 0.9500
C20 C26 1.441(3)
C21 C22 1.401(3)
C21 C26 1.415(3)
C22 C23 1.389(3)
C22 H22 0.9500
C23 C24 1.394(4)
C23 H23 0.9500
C24 C25 1.375(4)
C24 H24 0.9500
C25 C26 1.401(3)
C25 H25 0.9500
C31 C32 1.396(3)
C31 C36 1.406(3)
C32 C33 1.386(3)
C32 H32 0.9500
C33 C34 1.392(3)
C33 H33 0.9500
C34 C35 1.380(3)
C34 H34 0.9500
C35 C36 1.386(3)
C35 H35 0.9500
C40 C46 1.429(3)
C41 C42 1.392(3)
C41 C46 1.423(3)
C42 C43 1.398(3)
C42 H42 0.9500
C43 C44 1.391(3)
C43 H43 0.9500
C44 C45 1.377(3)
C44 H44 0.9500
C45 C46 1.398(3)
C45 H45 0.9500
C51 C56 1.402(3)
C51 C52 1.406(3)
C52 C53 1.397(3)
C52 C57 1.499(3)
C53 C54 1.380(3)
C53 H53 0.9500
C54 C55 1.391(3)
C54 H54 0.9500
C55 C56 1.392(3)
C55 H55 0.9500
C56 C58 1.504(3)
C57 H57A 0.9800
C57 H57B 0.9800
C57 H57C 0.9800
C58 H58A 0.9800
C58 H58B 0.9800
C58 H58C 0.9800
C61 C62 1.393(4)
C61 C66 1.399(3)
C62 C63 1.400(3)
C62 C67 1.503(3)
C63 C64 1.386(4)
C63 H63 0.9500
C64 C65 1.377(4)
C64 H64 0.9500
C65 C66 1.390(3)
C65 H65 0.9500
C66 C68 1.510(4)
C67 H67A 0.9800
C67 H67B 0.9800
C67 H67C 0.9800
C68 H68A 0.9800
C68 H68B 0.9800
C68 H68C 0.9800
